data_4515777
loop_
_publ_author_name
'Struble, Thomas J.'
'Lankswert, Hannah M.'
'Pink, Maren'
'Johnston, Jeffrey N.'

_publ_section_title
;
 Enantioselective Organocatalytic Amine-Isocyanate Capture-Cyclization:
 Regioselective Alkene Iodoamination for the Synthesis of Chiral Cyclic
 Ureas.
;
_journal_issue 12
_journal_name_full 'ACS catalysis'
_journal_page_first 11926
_journal_page_last 11931
_journal_paper_doi 10.1021/acscatal.8b03708
_journal_volume 8
_journal_year 2018
_chemical_absolute_configuration ad
_chemical_formula_moiety 'C26 H25 I N2 O4 S'
_chemical_formula_sum 'C26 H25 I N2 O4 S'
_chemical_formula_weight 588.44
_space_group_crystal_system monoclinic
_space_group_IT_number 4
_space_group_name_Hall 'P 2yb'
_space_group_name_H-M_alt 'P 1 21 1'
_atom_sites_solution_hydrogens geom
_audit_creation_method SHELXL-2014/7
_cell_angle_alpha 90
_cell_angle_beta 105.7165(15)
_cell_angle_gamma 90
_cell_formula_units_Z 2
_cell_length_a 6.8374(3)
_cell_length_b 14.8665(6)
_cell_length_c 12.6176(6)
_cell_measurement_reflns_used 9817
_cell_measurement_temperature 150(2)
_cell_measurement_theta_max 30.05
_cell_measurement_theta_min 2.17
_cell_volume 1234.61(9)
_computing_cell_refinement 'APEX II v2014.11-0 (Bruker, 2014)'
_computing_data_collection 'APEX II v2014.11-0 (Bruker, 2014)'
_computing_data_reduction 'APEX II v2014.11-0 (Bruker, 2014)'
_computing_molecular_graphics 'SHELXTL (Bruker, 2013)'
_computing_publication_material 'SHELXTL (Bruker, 2013)'
_computing_structure_refinement 'SHELXL-2014/7 (Sheldrick, 2014)'
_computing_structure_solution 'SHELX (Bruker, 2014)'
_diffrn_ambient_temperature 150(2)
_diffrn_detector 'CCD area detector'
_diffrn_detector_area_resol_mean 83.33
_diffrn_detector_type 'Bruker APEXII'
_diffrn_measured_fraction_theta_full 0.999
_diffrn_measured_fraction_theta_max 0.994
_diffrn_measurement_details '0.50 degree frames measured for 20 seconds each'
_diffrn_measurement_device 'APEX Kappa Duo'
_diffrn_measurement_device_type Kappa
_diffrn_measurement_method 'omega and phi scans'
_diffrn_radiation_monochromator graphite
_diffrn_radiation_type MoK\a
_diffrn_radiation_wavelength 0.71073
_diffrn_reflns_av_R_equivalents 0.0321
_diffrn_reflns_av_unetI/netI 0.0281
_diffrn_reflns_Laue_measured_fraction_full 0.999
_diffrn_reflns_Laue_measured_fraction_max 0.994
_diffrn_reflns_limit_h_max 9
_diffrn_reflns_limit_h_min -9
_diffrn_reflns_limit_k_max 19
_diffrn_reflns_limit_k_min -20
_diffrn_reflns_limit_l_max 17
_diffrn_reflns_limit_l_min -17
_diffrn_reflns_number 25107
_diffrn_reflns_point_group_measured_fraction_full 0.991
_diffrn_reflns_point_group_measured_fraction_max 0.966
_diffrn_reflns_theta_full 25.242
_diffrn_reflns_theta_max 30.103
_diffrn_reflns_theta_min 2.165
_diffrn_source 'sealed tube'
_exptl_absorpt_coefficient_mu 1.417
_exptl_absorpt_correction_T_max 0.7460
_exptl_absorpt_correction_T_min 0.6371
_exptl_absorpt_correction_type multi-scan
_exptl_absorpt_process_details 'SADABS, G. Sheldrick; 2014'
_exptl_crystal_colour 'light yellow'
_exptl_crystal_density_diffrn 1.583
_exptl_crystal_description block
_exptl_crystal_F_000 592
_exptl_crystal_size_max 0.320
_exptl_crystal_size_mid 0.280
_exptl_crystal_size_min 0.230
_refine_diff_density_max 0.655
_refine_diff_density_min -0.290
_refine_diff_density_rms 0.051
_refine_ls_abs_structure_details
;
 Flack x determined using 3152 quotients [(I+)-(I-)]/[(I+)+(I-)]
 (Parsons, Flack and Wagner, Acta Cryst. B69 (2013) 249-259).
;
_refine_ls_abs_structure_Flack 0.009(5)
_refine_ls_extinction_method none
_refine_ls_goodness_of_fit_ref 1.082
_refine_ls_hydrogen_treatment constr
_refine_ls_matrix_type full
_refine_ls_number_parameters 309
_refine_ls_number_reflns 7073
_refine_ls_number_restraints 1
_refine_ls_restrained_S_all 1.082
_refine_ls_R_factor_all 0.0204
_refine_ls_R_factor_gt 0.0200
_refine_ls_shift/su_max 0.004
_refine_ls_shift/su_mean 0.000
_refine_ls_structure_factor_coef Fsqd
_refine_ls_weighting_details 'w=1/[\s^2^(Fo^2^)+(0.0241P)^2^+0.1906P] where P=(Fo^2^+2Fc^2^)/3'
_refine_ls_weighting_scheme calc
_refine_ls_wR_factor_gt 0.0526
_refine_ls_wR_factor_ref 0.0527
_reflns_Friedel_coverage 0.878
_reflns_Friedel_fraction_full 0.982
_reflns_Friedel_fraction_max 0.937
_reflns_number_gt 6970
_reflns_number_total 7073
_reflns_threshold_expression 'I > 2\s(I)'
_cod_data_source_file cs8b03708_si_004.cif
_cod_data_source_block 16052
_cod_original_sg_symbol_H-M 'P 21'
_cod_database_code 4515777
_shelx_shelxl_version_number 2014/7
_shelx_space_group_comment
;
The symmetry employed for this shelxl refinement is uniquely defined
by the following loop, which should always be used as a source of
symmetry information in preference to the above space-group names.
They are only intended as comments.
;
_shelx_estimated_absorpt_t_min 0.660
_shelx_estimated_absorpt_t_max 0.736

loop_
_space_group_symop_operation_xyz
'x, y, z'
'-x, y+1/2, -z'

loop_
_atom_site_label
_atom_site_type_symbol
_atom_site_fract_x
_atom_site_fract_y
_atom_site_fract_z
_atom_site_U_iso_or_equiv
_atom_site_adp_type
_atom_site_occupancy
_atom_site_site_symmetry_order
_atom_site_calc_flag
_atom_site_refinement_flags_posn
_atom_site_refinement_flags_adp
I1 I 1.28853(2) 0.25052(2) 1.08962(2) 0.03198(5) Uani 1 1 d . .
S1 S 0.91036(8) 0.43951(4) 0.82621(4) 0.02008(10) Uani 1 1 d . .
O1 O 0.6446(2) 0.30238(11) 0.86133(14) 0.0222(3) Uani 1 1 d . .
O2 O 0.8470(3) 0.47683(12) 0.91558(15) 0.0282(4) Uani 1 1 d . .
O3 O 1.0886(3) 0.47528(12) 0.80136(16) 0.0274(4) Uani 1 1 d . .
O4 O 0.2248(3) -0.06287(15) 0.77354(17) 0.0363(4) Uani 1 1 d . .
N1 N 0.9669(3) 0.32985(12) 0.85048(16) 0.0183(3) Uani 1 1 d . .
N2 N 0.8622(3) 0.18369(13) 0.88361(17) 0.0206(3) Uani 1 1 d . .
C1 C 1.1685(3) 0.29770(15) 0.84369(17) 0.0187(4) Uani 1 1 d . .
H1 H 1.2707 0.3459 0.8732 0.022 Uiso 1 1 calc R U
C2 C 0.8144(3) 0.27281(13) 0.86565(17) 0.0177(4) Uani 1 1 d . .
C3 C 1.0610(3) 0.14410(15) 0.8880(2) 0.0216(4) Uani 1 1 d . .
H3A H 1.0574 0.1174 0.8157 0.026 Uiso 1 1 calc R U
H3B H 1.0915 0.0955 0.9438 0.026 Uiso 1 1 calc R U
C4 C 1.2257(3) 0.21479(18) 0.91721(18) 0.0212(4) Uani 1 1 d . .
H4 H 1.3522 0.1885 0.9047 0.025 Uiso 1 1 calc R U
C5 C 1.1792(4) 0.27398(15) 0.72950(19) 0.0236(5) Uani 1 1 d . .
H5A H 1.3085 0.2770 0.7152 0.028 Uiso 1 1 calc R U
C6 C 1.0217(3) 0.2490(2) 0.64680(16) 0.0256(4) Uani 1 1 d . .
H6 H 0.8929 0.2469 0.6618 0.031 Uiso 1 1 calc R U
C7 C 1.0271(4) 0.22456(17) 0.5348(2) 0.0296(5) Uani 1 1 d . .
C8 C 1.2063(5) 0.2155(2) 0.5040(2) 0.0432(7) Uani 1 1 d . .
H8 H 1.3326 0.2268 0.5564 0.052 Uiso 1 1 calc R U
C9 C 1.2034(6) 0.1900(3) 0.3970(3) 0.0501(9) Uani 1 1 d . .
H9 H 1.3274 0.1831 0.3776 0.060 Uiso 1 1 calc R U
C10 C 1.0202(6) 0.1749(2) 0.3194(2) 0.0462(8) Uani 1 1 d . .
H10 H 1.0177 0.1579 0.2465 0.055 Uiso 1 1 calc R U
C11 C 0.8422(7) 0.1848(3) 0.3488(3) 0.0568(10) Uani 1 1 d . .
H11 H 0.7159 0.1750 0.2956 0.068 Uiso 1 1 calc R U
C12 C 0.8450(5) 0.2089(3) 0.4559(3) 0.0463(8) Uani 1 1 d . .
H12 H 0.7205 0.2148 0.4752 0.056 Uiso 1 1 calc R U
C13 C 0.7050(4) 0.44445(16) 0.70697(19) 0.0235(4) Uani 1 1 d . .
C14 C 0.7387(4) 0.42813(19) 0.6049(2) 0.0310(5) Uani 1 1 d . .
H14A H 0.8716 0.4155 0.5991 0.037 Uiso 1 1 calc R U
C15 C 0.5749(5) 0.4306(2) 0.5113(2) 0.0397(7) Uani 1 1 d . .
H15 H 0.5955 0.4169 0.4416 0.048 Uiso 1 1 calc R U
C16 C 0.3800(5) 0.4531(2) 0.5184(3) 0.0414(7) Uani 1 1 d . .
C17 C 0.3538(4) 0.4723(2) 0.6220(3) 0.0405(7) Uani 1 1 d . .
H17 H 0.2233 0.4895 0.6277 0.049 Uiso 1 1 calc R U
C18 C 0.5133(4) 0.46688(19) 0.7166(2) 0.0320(5) Uani 1 1 d . .
H18 H 0.4921 0.4783 0.7868 0.038 Uiso 1 1 calc R U
C19 C 0.2024(5) 0.4556(4) 0.4168(3) 0.0622(13) Uani 1 1 d . .
H19A H 0.2506 0.4444 0.3516 0.093 Uiso 1 1 calc R U
H19B H 0.1376 0.5149 0.4106 0.093 Uiso 1 1 calc R U
H19C H 0.1038 0.4092 0.4223 0.093 Uiso 1 1 calc R U
C20 C 0.6953(3) 0.12098(14) 0.86080(19) 0.0197(4) Uani 1 1 d . .
C21 C 0.5730(4) 0.11361(17) 0.75380(19) 0.0251(4) Uani 1 1 d . .
H21 H 0.5982 0.1508 0.6977 0.030 Uiso 1 1 calc R U
C22 C 0.4153(4) 0.05278(18) 0.7282(2) 0.0283(5) Uani 1 1 d . .
H22 H 0.3297 0.0493 0.6552 0.034 Uiso 1 1 calc R U
C23 C 0.3814(4) -0.00375(16) 0.8098(2) 0.0242(4) Uani 1 1 d . .
C24 C 0.5015(4) 0.00334(16) 0.9174(2) 0.0241(4) Uani 1 1 d . .
H24 H 0.4771 -0.0344 0.9733 0.029 Uiso 1 1 calc R U
C25 C 0.6586(3) 0.06665(15) 0.94288(19) 0.0222(4) Uani 1 1 d . .
H25 H 0.7404 0.0725 1.0165 0.027 Uiso 1 1 calc R U
C26 C 0.1669(5) -0.1187(2) 0.8518(3) 0.0372(6) Uani 1 1 d . .
H26B H 0.0534 -0.1573 0.8138 0.056 Uiso 1 1 calc R U
H26C H 0.1252 -0.0810 0.9055 0.056 Uiso 1 1 calc R U
H26D H 0.2825 -0.1562 0.8899 0.056 Uiso 1 1 calc R U

loop_
_atom_site_aniso_label
_atom_site_aniso_U_11
_atom_site_aniso_U_22
_atom_site_aniso_U_33
_atom_site_aniso_U_23
_atom_site_aniso_U_13
_atom_site_aniso_U_12
I1 0.03068(8) 0.03994(9) 0.02263(6) 0.00224(7) 0.00263(5) 0.00196(8)
S1 0.0181(2) 0.0165(2) 0.0237(2) 0.00121(17) 0.00219(18) -0.00018(18)
O1 0.0144(7) 0.0215(7) 0.0305(8) 0.0027(6) 0.0059(6) 0.0030(6)
O2 0.0308(9) 0.0236(8) 0.0290(8) -0.0043(7) 0.0060(7) 0.0033(7)
O3 0.0206(8) 0.0230(8) 0.0363(9) 0.0061(7) 0.0035(7) -0.0045(6)
O4 0.0353(11) 0.0360(10) 0.0362(10) -0.0067(8) 0.0074(8) -0.0196(9)
N1 0.0138(8) 0.0156(8) 0.0251(8) 0.0024(6) 0.0049(7) 0.0015(6)
N2 0.0124(8) 0.0173(8) 0.0315(9) 0.0030(7) 0.0049(7) 0.0014(7)
C1 0.0138(9) 0.0216(10) 0.0201(9) 0.0028(7) 0.0036(7) 0.0015(7)
C2 0.0135(9) 0.0187(10) 0.0203(8) 0.0011(6) 0.0034(7) 0.0011(7)
C3 0.0152(10) 0.0186(9) 0.0309(11) 0.0022(8) 0.0058(8) 0.0031(8)
C4 0.0139(10) 0.0228(9) 0.0268(11) 0.0032(8) 0.0052(8) 0.0026(7)
C5 0.0223(10) 0.0263(12) 0.0237(9) 0.0021(7) 0.0088(8) 0.0027(8)
C6 0.0213(9) 0.0297(9) 0.0260(8) 0.0028(13) 0.0069(7) -0.0018(13)
C7 0.0350(14) 0.0272(12) 0.0260(10) 0.0015(8) 0.0074(10) -0.0011(9)
C8 0.0411(17) 0.0619(19) 0.0266(12) 0.0019(12) 0.0090(11) 0.0087(14)
C9 0.060(2) 0.060(2) 0.0345(14) 0.0028(14) 0.0210(15) 0.0144(17)
C10 0.079(3) 0.0351(15) 0.0266(12) -0.0050(11) 0.0178(14) -0.0099(15)
C11 0.064(2) 0.071(2) 0.0294(14) -0.0131(15) 0.0024(14) -0.026(2)
C12 0.0417(17) 0.065(2) 0.0293(13) -0.0092(13) 0.0052(12) -0.0148(15)
C13 0.0197(10) 0.0222(10) 0.0254(10) 0.0062(8) 0.0006(8) -0.0007(8)
C14 0.0286(12) 0.0330(13) 0.0291(11) 0.0062(10) 0.0041(10) 0.0011(10)
C15 0.0430(16) 0.0442(16) 0.0254(12) 0.0102(11) -0.0019(11) -0.0036(13)
C16 0.0299(14) 0.0446(16) 0.0392(14) 0.0189(12) -0.0084(11) -0.0097(12)
C17 0.0194(12) 0.0486(17) 0.0485(16) 0.0228(14) 0.0008(11) -0.0005(11)
C18 0.0234(12) 0.0340(13) 0.0362(13) 0.0134(10) 0.0042(10) 0.0036(10)
C19 0.042(2) 0.078(3) 0.049(2) 0.0287(18) -0.0178(16) -0.0151(17)
C20 0.0145(9) 0.0169(9) 0.0276(10) 0.0005(7) 0.0055(8) 0.0004(7)
C21 0.0241(11) 0.0275(11) 0.0242(10) 0.0005(8) 0.0074(9) -0.0030(9)
C22 0.0279(13) 0.0303(12) 0.0260(10) -0.0046(9) 0.0063(9) -0.0060(10)
C23 0.0210(10) 0.0210(10) 0.0314(11) -0.0059(8) 0.0084(8) -0.0046(8)
C24 0.0221(11) 0.0197(9) 0.0300(11) 0.0029(8) 0.0064(9) -0.0012(8)
C25 0.0179(10) 0.0204(10) 0.0265(10) 0.0037(8) 0.0030(8) 0.0001(8)
C26 0.0344(15) 0.0332(13) 0.0466(15) -0.0049(11) 0.0154(12) -0.0150(12)

loop_
_atom_type_symbol
_atom_type_description
_atom_type_scat_dispersion_real
_atom_type_scat_dispersion_imag
_atom_type_scat_source
C C 0.0033 0.0016 'International Tables Vol C Tables 4.2.6.8 and 6.1.1.4'
H H 0.0000 0.0000 'International Tables Vol C Tables 4.2.6.8 and 6.1.1.4'
N N 0.0061 0.0033 'International Tables Vol C Tables 4.2.6.8 and 6.1.1.4'
O O 0.0106 0.0060 'International Tables Vol C Tables 4.2.6.8 and 6.1.1.4'
S S 0.1246 0.1234 'International Tables Vol C Tables 4.2.6.8 and 6.1.1.4'
I I -0.4742 1.8119 'International Tables Vol C Tables 4.2.6.8 and 6.1.1.4'

loop_
_geom_angle_atom_site_label_1
_geom_angle_atom_site_label_2
_geom_angle_atom_site_label_3
_geom_angle
O2 S1 O3 119.03(12)
O2 S1 N1 109.69(10)
O3 S1 N1 103.34(10)
O2 S1 C13 108.48(12)
O3 S1 C13 108.95(11)
N1 S1 C13 106.65(11)
C23 O4 C26 118.9(2)
C2 N1 C1 123.53(18)
C2 N1 S1 117.97(14)
C1 N1 S1 118.22(15)
C2 N2 C20 116.88(18)
C2 N2 C3 124.87(19)
C20 N2 C3 115.04(18)
N1 C1 C5 114.72(18)
N1 C1 C4 108.30(17)
C5 C1 C4 108.74(18)
N1 C1 H1 108.3
C5 C1 H1 108.3
C4 C1 H1 108.3
O1 C2 N2 122.3(2)
O1 C2 N1 120.56(18)
N2 C2 N1 117.14(19)
N2 C3 C4 110.59(18)
N2 C3 H3A 109.5
C4 C3 H3A 109.5
N2 C3 H3B 109.5
C4 C3 H3B 109.5
H3A C3 H3B 108.1
C3 C4 C1 111.20(18)
C3 C4 I1 110.30(15)
C1 C4 I1 111.11(16)
C3 C4 H4 108.0
C1 C4 H4 108.0
I1 C4 H4 108.0
C6 C5 C1 125.2(2)
C6 C5 H5A 117.4
C1 C5 H5A 117.4
C5 C6 C7 126.6(2)
C5 C6 H6 116.7
C7 C6 H6 116.7
C12 C7 C8 118.1(3)
C12 C7 C6 118.7(3)
C8 C7 C6 123.2(2)
C7 C8 C9 120.9(3)
C7 C8 H8 119.5
C9 C8 H8 119.5
C10 C9 C8 120.1(3)
C10 C9 H9 120.0
C8 C9 H9 120.0
C11 C10 C9 119.4(3)
C11 C10 H10 120.3
C9 C10 H10 120.3
C10 C11 C12 120.6(3)
C10 C11 H11 119.7
C12 C11 H11 119.7
C7 C12 C11 120.9(3)
C7 C12 H12 119.6
C11 C12 H12 119.6
C18 C13 C14 121.3(2)
C18 C13 S1 119.23(19)
C14 C13 S1 119.42(19)
C13 C14 C15 119.0(3)
C13 C14 H14A 120.5
C15 C14 H14A 120.5
C14 C15 C16 120.9(3)
C14 C15 H15 119.5
C16 C15 H15 119.5
C17 C16 C15 118.3(2)
C17 C16 C19 120.8(3)
C15 C16 C19 120.8(3)
C18 C17 C16 121.7(3)
C18 C17 H17 119.2
C16 C17 H17 119.2
C17 C18 C13 118.7(3)
C17 C18 H18 120.7
C13 C18 H18 120.7
C16 C19 H19A 109.5
C16 C19 H19B 109.5
H19A C19 H19B 109.5
C16 C19 H19C 109.5
H19A C19 H19C 109.5
H19B C19 H19C 109.5
C21 C20 C25 119.8(2)
C21 C20 N2 118.8(2)
C25 C20 N2 121.4(2)
C22 C21 C20 120.5(2)
C22 C21 H21 119.7
C20 C21 H21 119.7
C21 C22 C23 119.9(2)
C21 C22 H22 120.1
C23 C22 H22 120.1
O4 C23 C24 125.4(2)
O4 C23 C22 114.4(2)
C24 C23 C22 120.3(2)
C23 C24 C25 119.3(2)
C23 C24 H24 120.3
C25 C24 H24 120.3
C20 C25 C24 120.2(2)
C20 C25 H25 119.9
C24 C25 H25 119.9
O4 C26 H26B 109.5
O4 C26 H26C 109.5
H26B C26 H26C 109.5
O4 C26 H26D 109.5
H26B C26 H26D 109.5
H26C C26 H26D 109.5

loop_
_geom_bond_atom_site_label_1
_geom_bond_atom_site_label_2
_geom_bond_distance
I1 C4 2.166(2)
S1 O2 1.4255(19)
S1 O3 1.4399(19)
S1 N1 1.6844(19)
S1 C13 1.759(2)
O1 C2 1.228(3)
O4 C23 1.365(3)
O4 C26 1.425(4)
N1 C2 1.397(3)
N1 C1 1.483(3)
N2 C2 1.369(3)
N2 C20 1.441(3)
N2 C3 1.468(3)
C1 C5 1.504(3)
C1 C4 1.528(3)
C1 H1 1.0000
C3 C4 1.511(3)
C3 H3A 0.9900
C3 H3B 0.9900
C4 H4 1.0000
C5 C6 1.334(3)
C5 H5A 0.9500
C6 C7 1.469(3)
C6 H6 0.9500
C7 C12 1.387(4)
C7 C8 1.389(4)
C8 C9 1.397(4)
C8 H8 0.9500
C9 C10 1.383(5)
C9 H9 0.9500
C10 C11 1.373(6)
C10 H10 0.9500
C11 C12 1.394(4)
C11 H11 0.9500
C12 H12 0.9500
C13 C18 1.390(4)
C13 C14 1.390(4)
C14 C15 1.391(4)
C14 H14A 0.9500
C15 C16 1.400(5)
C15 H15 0.9500
C16 C17 1.396(5)
C16 C19 1.509(4)
C17 C18 1.384(4)
C17 H17 0.9500
C18 H18 0.9500
C19 H19A 0.9800
C19 H19B 0.9800
C19 H19C 0.9800
C20 C21 1.386(3)
C20 C25 1.389(3)
C21 C22 1.377(3)
C21 H21 0.9500
C22 C23 1.396(4)
C22 H22 0.9500
C23 C24 1.388(3)
C24 C25 1.399(3)
C24 H24 0.9500
C25 H25 0.9500
C26 H26B 0.9800
C26 H26C 0.9800
C26 H26D 0.9800

loop_
_geom_hbond_atom_site_label_D
_geom_hbond_atom_site_label_H
_geom_hbond_atom_site_label_A
_geom_hbond_distance_DH
_geom_hbond_distance_HA
_geom_hbond_distance_DA
_geom_hbond_angle_DHA
_geom_hbond_site_symmetry_A
C3 H3B O2 0.99 2.46 3.446(3) 177.4 2_747
C5 H5A O1 0.95 2.55 3.194(3) 124.8 1_655
C26 H26B I1 0.98 3.22 3.908(3) 128.6 2_647
C26 H26C O2 0.98 2.37 3.285(4) 154.4 2_647
C26 H26D I1 0.98 3.19 4.086(3) 152.6 2_747

loop_
_geom_torsion_atom_site_label_1
_geom_torsion_atom_site_label_2
_geom_torsion_atom_site_label_3
_geom_torsion_atom_site_label_4
_geom_torsion
O2 S1 N1 C2 58.97(19)
O3 S1 N1 C2 -173.11(16)
C13 S1 N1 C2 -58.33(19)
O2 S1 N1 C1 -126.91(17)
O3 S1 N1 C1 1.00(18)
C13 S1 N1 C1 115.79(17)
C2 N1 C1 C5 89.2(2)
S1 N1 C1 C5 -84.5(2)
C2 N1 C1 C4 -32.4(3)
S1 N1 C1 C4 153.82(16)
C20 N2 C2 O1 20.4(3)
C3 N2 C2 O1 179.1(2)
C20 N2 C2 N1 -158.67(19)
C3 N2 C2 N1 0.0(3)
C1 N1 C2 O1 -173.81(19)
S1 N1 C2 O1 0.0(3)
C1 N1 C2 N2 5.3(3)
S1 N1 C2 N2 179.03(16)
C2 N2 C3 C4 23.4(3)
C20 N2 C3 C4 -177.55(19)
N2 C3 C4 C1 -50.4(2)
N2 C3 C4 I1 73.3(2)
N1 C1 C4 C3 54.2(2)
C5 C1 C4 C3 -71.1(2)
N1 C1 C4 I1 -69.13(19)
C5 C1 C4 I1 165.61(15)
N1 C1 C5 C6 -25.1(3)
C4 C1 C5 C6 96.3(3)
C1 C5 C6 C7 -179.3(2)
C5 C6 C7 C12 -173.6(3)
C5 C6 C7 C8 6.9(5)
C12 C7 C8 C9 -1.0(5)
C6 C7 C8 C9 178.5(3)
C7 C8 C9 C10 1.1(6)
C8 C9 C10 C11 -0.3(6)
C9 C10 C11 C12 -0.6(6)
C8 C7 C12 C11 0.0(5)
C6 C7 C12 C11 -179.4(3)
C10 C11 C12 C7 0.7(6)
O2 S1 C13 C18 -10.5(2)
O3 S1 C13 C18 -141.5(2)
N1 S1 C13 C18 107.6(2)
O2 S1 C13 C14 167.8(2)
O3 S1 C13 C14 36.8(2)
N1 S1 C13 C14 -74.1(2)
C18 C13 C14 C15 -2.8(4)
S1 C13 C14 C15 178.9(2)
C13 C14 C15 C16 2.8(4)
C14 C15 C16 C17 -0.5(4)
C14 C15 C16 C19 -179.9(3)
C15 C16 C17 C18 -2.0(5)
C19 C16 C17 C18 177.5(3)
C16 C17 C18 C13 2.1(5)
C14 C13 C18 C17 0.4(4)
S1 C13 C18 C17 178.7(2)
C2 N2 C20 C21 62.9(3)
C3 N2 C20 C21 -97.9(2)
C2 N2 C20 C25 -118.9(2)
C3 N2 C20 C25 80.4(3)
C25 C20 C21 C22 0.0(4)
N2 C20 C21 C22 178.3(2)
C20 C21 C22 C23 -1.8(4)
C26 O4 C23 C24 4.5(4)
C26 O4 C23 C22 -175.0(2)
C21 C22 C23 O4 -178.1(2)
C21 C22 C23 C24 2.4(4)
O4 C23 C24 C25 179.4(2)
C22 C23 C24 C25 -1.1(4)
C21 C20 C25 C24 1.3(3)
N2 C20 C25 C24 -176.9(2)
C23 C24 C25 C20 -0.8(4)
